data_2203316
loop_
_publ_author_name
'G\"obbels, Dirk'
'Wickleder, Mathias S.'

_publ_section_title
;
Redetermination of mercury(II) hydroxide chlorate(V)
;
_journal_issue 3
_journal_name_full 'Acta Crystallographica, Section E'
_journal_page_first i40
_journal_page_last i41
_journal_paper_doi 10.1107/S1600536804002648
_journal_volume 60
_journal_year 2004
_chemical_formula_iupac 'Hg (OH) Cl O3'
_chemical_formula_moiety 'Cl H Hg O4'
_chemical_formula_sum 'Cl H Hg O4'
_chemical_formula_weight 301.05
_chemical_name_common 'mercuric hydroxide chlorate'
_chemical_name_systematic 'mercury(II) hydroxide chlorate(V)'
_space_group_IT_number 57
_space_group_name_Hall '-P 2c 2b'
_space_group_name_H-M_alt 'P b c m'
_symmetry_cell_setting orthorhombic
_symmetry_space_group_name_Hall '-P 2c 2b'
_symmetry_space_group_name_H-M 'P b c m'
_atom_sites_solution_hydrogens geom
_atom_sites_solution_primary direct
_atom_sites_solution_secondary difmap
_audit_creation_method SHELXL-97
_cell_angle_alpha 90.00
_cell_angle_beta 90.00
_cell_angle_gamma 90.00
_cell_formula_units_Z 4
_cell_length_a 4.6375(6)
_cell_length_b 11.4064(19)
_cell_length_c 7.1965(11)
_cell_measurement_reflns_used 2000
_cell_measurement_temperature 170(2)
_cell_measurement_theta_max 29.6
_cell_measurement_theta_min 1.8
_cell_volume 380.67(10)
_computing_cell_refinement X-AREA
_computing_data_collection 'X-AREA (Stoe & Cie, 2001)'
_computing_data_reduction 'X-RED (Stoe & Cie, 2001)'
_computing_molecular_graphics 'DIAMOND (Brandenburg, 2001)'
_computing_publication_material SHELXL97
_computing_structure_refinement 'SHELXL97 (Sheldrick, 1997)'
_computing_structure_solution 'SHELXS97 (Sheldrick, 1997)'
_database_code_amcsd 0010425
_diffrn_ambient_temperature 170(2)
_diffrn_measured_fraction_theta_full 1.000
_diffrn_measured_fraction_theta_max 1.000
_diffrn_measurement_device_type IPDS-II
_diffrn_measurement_method '\w oscillation scans'
_diffrn_radiation_monochromator graphite
_diffrn_radiation_source 'fine-focus sealed tube'
_diffrn_radiation_type MoK\a
_diffrn_radiation_wavelength 0.71073
_diffrn_reflns_av_R_equivalents 0.0999
_diffrn_reflns_av_sigmaI/netI 0.0310
_diffrn_reflns_limit_h_max 6
_diffrn_reflns_limit_h_min -6
_diffrn_reflns_limit_k_max 16
_diffrn_reflns_limit_k_min -16
_diffrn_reflns_limit_l_max 10
_diffrn_reflns_limit_l_min -10
_diffrn_reflns_number 9295
_diffrn_reflns_theta_full 29.98
_diffrn_reflns_theta_max 29.98
_diffrn_reflns_theta_min 3.57
_diffrn_standards_decay_% 0
_diffrn_standards_interval_count 0
_diffrn_standards_interval_time 0
_diffrn_standards_number 0
_exptl_absorpt_coefficient_mu 40.989
_exptl_absorpt_correction_T_max 0.1164
_exptl_absorpt_correction_T_min 0.0115
_exptl_absorpt_correction_type numerical
_exptl_absorpt_process_details '(X-SHAPE; Stoe & Cie, 1999)'
_exptl_crystal_colour colourless
_exptl_crystal_density_diffrn 5.253
_exptl_crystal_density_method 'not measured'
_exptl_crystal_description rod-shaped
_exptl_crystal_F_000 520
_exptl_crystal_size_max 0.13
_exptl_crystal_size_mid 0.07
_exptl_crystal_size_min 0.02
_refine_diff_density_max 2.029
_refine_diff_density_min -1.207
_refine_ls_extinction_coef 0.0265(9)
_refine_ls_extinction_expression Fc^*^=kFc[1+0.001xFc^2^\l^3^/sin(2\q)]^-1/4^
_refine_ls_extinction_method SHELXL97
_refine_ls_goodness_of_fit_ref 0.967
_refine_ls_hydrogen_treatment refall
_refine_ls_matrix_type full
_refine_ls_number_parameters 37
_refine_ls_number_reflns 592
_refine_ls_number_restraints 0
_refine_ls_restrained_S_all 0.967
_refine_ls_R_factor_all 0.0269
_refine_ls_R_factor_gt 0.0195
_refine_ls_shift/su_max 0.006
_refine_ls_shift/su_mean 0.001
_refine_ls_structure_factor_coef Fsqd
_refine_ls_weighting_details 'calc w = 1/[\s^2^(Fo^2^)+(0.0208P)^2^] where P = (Fo^2^+2Fc^2^)/3'
_refine_ls_weighting_scheme calc
_refine_ls_wR_factor_gt 0.0406
_refine_ls_wR_factor_ref 0.0427
_reflns_number_gt 457
_reflns_number_total 592
_reflns_threshold_expression I>2\s(I)
_cod_database_code 2203316
_amcsd_formula_title Hg(ClO3)(OH)

loop_
_space_group_symop_operation_xyz
'x, y, z'
'-x, -y, z+1/2'
'-x, y+1/2, -z+1/2'
'x, -y+1/2, -z'
'-x, -y, -z'
'x, y, -z-1/2'
'x, -y-1/2, z-1/2'
'-x, y-1/2, z'

loop_
_atom_site_label
_atom_site_fract_x
_atom_site_fract_y
_atom_site_fract_z
_atom_site_U_iso_or_equiv
_atom_site_adp_type
_atom_site_calc_flag
_atom_site_refinement_flags
_atom_site_occupancy
_atom_site_type_symbol
Hg1 0.56532(4) 0.2500 0.0000 0.01323(12) Uani d S 1 Hg
O1 0.5736(8) 0.1638(4) 0.2500 0.0135(10) Uani d S 1 O
Cl1 0.9968(4) 0.43891(14) 0.2500 0.0136(3) Uani d S 1 Cl
O11 0.6740(10) 0.4461(5) 0.2500 0.0204(9) Uani d S 1 O
O12 0.0692(6) 0.3682(4) 0.0831(5) 0.0227(8) Uani d . 1 O
H1 0.464(17) 0.097(7) 0.2500 0.010(19) Uiso d S 1 H

loop_
_atom_site_aniso_label
_atom_site_aniso_U_11
_atom_site_aniso_U_22
_atom_site_aniso_U_33
_atom_site_aniso_U_12
_atom_site_aniso_U_13
_atom_site_aniso_U_23
Hg1 0.01271(15) 0.01731(16) 0.00967(16) 0.000 0.000 -0.00004(9)
O1 0.018(2) 0.014(2) 0.0084(18) -0.0037(16) 0.000 0.000
Cl1 0.0110(5) 0.0151(6) 0.0146(5) -0.0024(7) 0.000 0.000
O11 0.0143(19) 0.020(2) 0.027(2) 0.005(2) 0.000 0.000
O12 0.0163(17) 0.0294(19) 0.0224(18) 0.0029(13) 0.0011(11) -0.0096(17)

loop_
_atom_type_symbol
_atom_type_description
_atom_type_scat_dispersion_real
_atom_type_scat_dispersion_imag
_atom_type_scat_source
Hg Hg -2.3894 9.2266 'International Tables Vol C Tables 4.2.6.8 and 6.1.1.4'
Cl Cl 0.1484 0.1585 'International Tables Vol C Tables 4.2.6.8 and 6.1.1.4'
O O 0.0106 0.0060 'International Tables Vol C Tables 4.2.6.8 and 6.1.1.4'
H H 0.0000 0.0000 'International Tables Vol C Tables 4.2.6.8 and 6.1.1.4'

loop_
_geom_angle_atom_site_label_1
_geom_angle_atom_site_label_2
_geom_angle_atom_site_label_3
_geom_angle_site_symmetry_1
_geom_angle_site_symmetry_3
_geom_angle
_geom_angle_publ_flag
O1 Hg1 O1 7_565 . 177.9(2) y
Hg1 O1 Hg1 6_556 . 122.6(2) y
Hg1 O1 H1 6_556 . 112.8(15) y
Hg1 O1 H1 . . 112.8(15) n
O12 Cl1 O12 1_655 6_656 107.9(3) y
O12 Cl1 O11 1_655 . 104.81(18) y
O12 Cl1 O11 6_656 . 104.81(18) y

loop_
_geom_bond_atom_site_label_1
_geom_bond_atom_site_label_2
_geom_bond_site_symmetry_2
_geom_bond_distance
_geom_bond_publ_flag
Hg1 O1 7_565 2.051(2) y
Hg1 O1 . 2.051(2) n
O1 Hg1 6_556 2.051(2) n
O1 H1 . 0.92(8) y
Cl1 O12 1_655 1.486(4) y
Cl1 O12 6_656 1.486(4) y
Cl1 O11 . 1.499(5) y
O12 Cl1 1_455 1.486(4) n

loop_
_cod_related_entry_id
_cod_related_entry_database
_cod_related_entry_code
1 AMCSD 0010425
